data_7023711
loop_
_publ_author_name
'Schmidtendorf, Markus'
'Pape, Tania'
'Hahn, F. Ekkehardt'

_publ_section_title
;
 Molecular rectangles from platinum(ii) and bridging dicarbene,
 diisocyanide and 4,4'-bipyridine ligands.
;
_journal_issue 45
_journal_name_full 'Dalton transactions (Cambridge, England : 2003)'
_journal_page_first 16128
_journal_page_last 16141
_journal_paper_doi 10.1039/c3dt51813b
_journal_volume 42
_journal_year 2013
_chemical_formula_moiety 'C32 H62 Br2 N4 P4 Pt2, 6(C H4 O), Br2, (O H2)'
_chemical_formula_sum 'C38 H88 Br4 N4 O7 P4 Pt2'
_chemical_formula_weight 1546.82
_chemical_name_systematic
;
  ?
;
_space_group_IT_number 14
_symmetry_cell_setting monoclinic
_symmetry_space_group_name_Hall '-P 2yn'
_symmetry_space_group_name_H-M 'P 1 21/n 1'
_atom_sites_solution_hydrogens geom
_atom_sites_solution_primary direct
_atom_sites_solution_secondary difmap
_audit_creation_method SHELXL-97
_cell_angle_alpha 90.00
_cell_angle_beta 98.749(2)
_cell_angle_gamma 90.00
_cell_formula_units_Z 2
_cell_length_a 12.9311(15)
_cell_length_b 10.7309(13)
_cell_length_c 20.245(2)
_cell_measurement_reflns_used 900
_cell_measurement_temperature 153(2)
_cell_measurement_theta_max 22.5
_cell_measurement_theta_min 1
_cell_volume 2776.6(5)
_computing_cell_refinement 'APEX2(Bruker AXS, 2007)'
_computing_data_collection 'APEX2(Bruker AXS, 2007)'
_computing_data_reduction 'SAINT,SADABS (Bruker AXS, 2007 )'
_computing_molecular_graphics
;
ORTEP3,L.J. Farrugia, J. Appl. Cryst. (1997) 30, 565
;
_computing_structure_refinement
;
SHELXL-97, G. M. Sheldrick, Acta Cryst. (2008) A64, 112-122
;
_computing_structure_solution
;
SHELXS-97 , G. M. Sheldrick, Acta Cryst. (2008) A64, 112-122
;
_diffrn_ambient_temperature 153(2)
_diffrn_detector_area_resol_mean 80
_diffrn_measured_fraction_theta_full 0.988
_diffrn_measured_fraction_theta_max 0.988
_diffrn_measurement_device_type 'CCD area detector'
_diffrn_measurement_method 'Omega and Phi scans'
_diffrn_radiation_monochromator graphite
_diffrn_radiation_source 'rotating anode'
_diffrn_radiation_type MoK\a
_diffrn_radiation_wavelength 0.71073
_diffrn_reflns_av_R_equivalents 0.0391
_diffrn_reflns_av_sigmaI/netI 0.0445
_diffrn_reflns_limit_h_max 18
_diffrn_reflns_limit_h_min -18
_diffrn_reflns_limit_k_max 15
_diffrn_reflns_limit_k_min -14
_diffrn_reflns_limit_l_max 27
_diffrn_reflns_limit_l_min -28
_diffrn_reflns_number 25425
_diffrn_reflns_theta_full 30.00
_diffrn_reflns_theta_max 30.00
_diffrn_reflns_theta_min 1.76
_exptl_absorpt_coefficient_mu 8.070
_exptl_absorpt_correction_T_max 0.8553
_exptl_absorpt_correction_T_min 0.2476
_exptl_absorpt_correction_type multi-scan
_exptl_absorpt_process_details
;
  Corrections were done with the SADABS program, utilizing the none merged
  raw data obtained from the integration process. Integration and final cell
  refinement were done with SAINT.

  SADABS reports ratio of Tmin/Tmax = 0.563518

;
_exptl_crystal_colour colourless
_exptl_crystal_density_diffrn 1.850
_exptl_crystal_density_method 'not measured'
_exptl_crystal_description 'transparent plates'
_exptl_crystal_F_000 1512
_exptl_crystal_size_max 0.24
_exptl_crystal_size_mid 0.05
_exptl_crystal_size_min 0.02
_refine_diff_density_max 3.075
_refine_diff_density_min -2.841
_refine_diff_density_rms 0.212
_refine_ls_extinction_method none
_refine_ls_goodness_of_fit_ref 1.032
_refine_ls_hydrogen_treatment noref
_refine_ls_matrix_type full
_refine_ls_number_parameters 275
_refine_ls_number_reflns 8000
_refine_ls_number_restraints 0
_refine_ls_restrained_S_all 1.032
_refine_ls_R_factor_all 0.0687
_refine_ls_R_factor_gt 0.0483
_refine_ls_shift/su_max 0.002
_refine_ls_shift/su_mean 0.000
_refine_ls_structure_factor_coef Fsqd
_refine_ls_weighting_details 'calc w=1/[\s^2^(Fo^2^)+(0.0749P)^2^+8.9217P] where P=(Fo^2^+2Fc^2^)/3'
_refine_ls_weighting_scheme calc
_refine_ls_wR_factor_gt 0.1250
_refine_ls_wR_factor_ref 0.1358
_reflns_number_gt 6054
_reflns_number_total 8000
_reflns_threshold_expression >2sigma(I)
_cod_data_source_file c3dt51813b.txt
_cod_data_source_block sad6
_cod_original_cell_volume 2776.6(6)
_cod_original_sg_symbol_H-M P2(1)/n
_cod_database_code 7023711

loop_
_symmetry_equiv_pos_as_xyz
'x, y, z'
'-x+1/2, y+1/2, -z+1/2'
'-x, -y, -z'
'x-1/2, -y-1/2, z-1/2'

loop_
_atom_site_label
_atom_site_type_symbol
_atom_site_fract_x
_atom_site_fract_y
_atom_site_fract_z
_atom_site_U_iso_or_equiv
_atom_site_adp_type
_atom_site_occupancy
_atom_site_symmetry_multiplicity
_atom_site_calc_flag
_atom_site_refinement_flags
Pt1 Pt 0.909664(17) 0.22184(2) 0.760842(12) 0.02711(8) Uani 1 1 d .
Br1 Br 0.75474(5) 0.08436(7) 0.72701(4) 0.04076(17) Uani 1 1 d .
P1 P 1.04602(12) 0.34957(15) 0.78314(9) 0.0299(3) Uani 1 1 d .
P2 P 0.88018(13) 0.31623(16) 0.65864(8) 0.0299(3) Uani 1 1 d .
C1 C 0.9430(5) 0.1378(6) 0.8531(3) 0.0296(12) Uani 1 1 d .
N1 N 1.0066(4) 0.0363(5) 0.8670(3) 0.0303(11) Uani 1 1 d .
N2 N 0.9095(4) 0.1703(5) 0.9097(3) 0.0295(11) Uani 1 1 d .
C2 C 1.0113(5) 0.0040(6) 0.9340(3) 0.0298(13) Uani 1 1 d .
C3 C 0.9485(5) 0.0909(5) 0.9617(3) 0.0272(12) Uani 1 1 d .
C4 C 0.9330(5) 0.0896(5) 1.0284(3) 0.0301(13) Uani 1 1 d .
H4 H 0.8886 0.1469 1.0463 0.036 Uiso 1 1 calc R
C5 C 1.0564(5) -0.0345(6) 0.8178(3) 0.0297(12) Uani 1 1 d .
H5A H 1.1273 -0.0608 0.8386 0.036 Uiso 1 1 calc R
H5B H 1.0639 0.0202 0.7794 0.036 Uiso 1 1 calc R
C6 C 0.9935(6) -0.1481(7) 0.7930(4) 0.0390(15) Uani 1 1 d .
H6A H 0.9214 -0.1227 0.7740 0.047 Uiso 1 1 calc R
H6B H 0.9892 -0.2054 0.8307 0.047 Uiso 1 1 calc R
C7 C 1.0440(8) -0.2141(8) 0.7401(5) 0.053(2) Uani 1 1 d .
H7A H 1.0640 -0.1528 0.7085 0.079 Uiso 1 1 calc R
H7B H 0.9943 -0.2736 0.7162 0.079 Uiso 1 1 calc R
H7C H 1.1064 -0.2587 0.7614 0.079 Uiso 1 1 calc R
C8 C 0.8328(5) 0.2711(6) 0.9146(4) 0.0324(13) Uani 1 1 d .
H8A H 0.8378 0.3337 0.8794 0.039 Uiso 1 1 calc R
H8B H 0.8501 0.3130 0.9585 0.039 Uiso 1 1 calc R
C9 C 0.7222(6) 0.2218(7) 0.9071(4) 0.0428(16) Uani 1 1 d .
H9A H 0.7172 0.1591 0.9423 0.051 Uiso 1 1 calc R
H9B H 0.7049 0.1801 0.8632 0.051 Uiso 1 1 calc R
C10 C 0.6437(7) 0.3256(10) 0.9123(5) 0.064(3) Uani 1 1 d .
H10A H 0.6636 0.3709 0.9543 0.096 Uiso 1 1 calc R
H10B H 0.5738 0.2896 0.9113 0.096 Uiso 1 1 calc R
H10C H 0.6431 0.3830 0.8746 0.096 Uiso 1 1 calc R
C11 C 1.0284(6) 0.4702(6) 0.8422(4) 0.0375(15) Uani 1 1 d .
H11A H 1.0204 0.4323 0.8852 0.056 Uiso 1 1 calc R
H11B H 0.9656 0.5185 0.8255 0.056 Uiso 1 1 calc R
H11C H 1.0895 0.5253 0.8481 0.056 Uiso 1 1 calc R
C12 C 1.1704(5) 0.2788(7) 0.8138(4) 0.0438(17) Uani 1 1 d .
H12A H 1.2242 0.3437 0.8223 0.066 Uiso 1 1 calc R
H12B H 1.1892 0.2203 0.7804 0.066 Uiso 1 1 calc R
H12C H 1.1657 0.2340 0.8554 0.066 Uiso 1 1 calc R
C13 C 1.0667(5) 0.4293(6) 0.7065(4) 0.0359(14) Uani 1 1 d .
H13A H 1.1056 0.5078 0.7178 0.043 Uiso 1 1 calc R
H13B H 1.1089 0.3759 0.6809 0.043 Uiso 1 1 calc R
C14 C 0.9609(5) 0.4581(6) 0.6636(4) 0.0353(14) Uani 1 1 d .
H14A H 0.9715 0.4844 0.6183 0.042 Uiso 1 1 calc R
H14B H 0.9254 0.5266 0.6841 0.042 Uiso 1 1 calc R
C15 C 0.7505(5) 0.3663(7) 0.6250(4) 0.0376(15) Uani 1 1 d .
H15A H 0.7490 0.3932 0.5786 0.056 Uiso 1 1 calc R
H15B H 0.7301 0.4359 0.6515 0.056 Uiso 1 1 calc R
H15C H 0.7015 0.2970 0.6264 0.056 Uiso 1 1 calc R
C16 C 0.9240(6) 0.2188(7) 0.5955(4) 0.0419(16) Uani 1 1 d .
H16A H 0.8848 0.1403 0.5920 0.063 Uiso 1 1 calc R
H16B H 0.9988 0.2014 0.6078 0.063 Uiso 1 1 calc R
H16C H 0.9120 0.2620 0.5523 0.063 Uiso 1 1 calc R
Br2 Br 0.23963(8) 0.21377(11) 0.61389(6) 0.0721(3) Uani 1 1 d .
C21 C 0.3934(10) 0.8767(10) 0.4714(5) 0.080(3) Uani 1 1 d .
H21A H 0.4175 0.9549 0.4936 0.120 Uiso 1 1 calc R
H21B H 0.3399 0.8947 0.4329 0.120 Uiso 1 1 calc R
H21C H 0.4526 0.8341 0.4562 0.120 Uiso 1 1 calc R
O21 O 0.3508(7) 0.8000(7) 0.5165(4) 0.082(2) Uani 1 1 d .
C22 C 0.1024(12) 0.9239(14) 0.5647(7) 0.106(5) Uani 1 1 d .
H22A H 0.1001 0.9337 0.6126 0.159 Uiso 1 1 calc R
H22B H 0.0817 0.8388 0.5509 0.159 Uiso 1 1 calc R
H22C H 0.0541 0.9833 0.5395 0.159 Uiso 1 1 calc R
O22 O 0.2057(7) 0.9469(8) 0.5518(5) 0.089(2) Uani 1 1 d .
C23 C 0.1105(9) 0.4515(17) 0.5311(6) 0.097(5) Uani 1 1 d .
H23A H 0.1124 0.3831 0.5633 0.145 Uiso 1 1 calc R
H23B H 0.1426 0.4243 0.4927 0.145 Uiso 1 1 calc R
H23C H 0.0377 0.4758 0.5159 0.145 Uiso 1 1 calc R
O23 O 0.1661(11) 0.5539(16) 0.5617(7) 0.164(5) Uani 1 1 d .
O1 O 0.1838(11) 0.0856(15) 0.6677(7) 0.074(4) Uiso 0.50 1 d P

loop_
_atom_site_aniso_label
_atom_site_aniso_U_11
_atom_site_aniso_U_22
_atom_site_aniso_U_33
_atom_site_aniso_U_23
_atom_site_aniso_U_13
_atom_site_aniso_U_12
Pt1 0.02902(12) 0.02007(12) 0.02988(14) 0.00118(9) -0.00307(9) -0.00178(9)
Br1 0.0409(4) 0.0371(4) 0.0401(4) 0.0051(3) -0.0071(3) -0.0143(3)
P1 0.0300(8) 0.0232(7) 0.0339(9) -0.0018(6) -0.0036(6) -0.0032(6)
P2 0.0330(8) 0.0248(7) 0.0301(8) -0.0001(6) -0.0010(6) 0.0001(6)
C1 0.033(3) 0.024(3) 0.030(3) 0.001(2) -0.002(2) 0.000(2)
N1 0.036(3) 0.022(2) 0.031(3) 0.002(2) 0.000(2) -0.001(2)
N2 0.033(3) 0.022(2) 0.030(3) 0.003(2) -0.006(2) 0.005(2)
C2 0.033(3) 0.022(3) 0.032(3) -0.002(2) -0.003(3) 0.000(2)
C3 0.031(3) 0.016(2) 0.031(3) -0.001(2) -0.007(2) 0.003(2)
C4 0.032(3) 0.019(3) 0.037(3) -0.003(2) -0.003(3) 0.003(2)
C5 0.032(3) 0.026(3) 0.031(3) 0.000(2) 0.004(2) 0.003(2)
C6 0.045(4) 0.031(3) 0.040(4) -0.006(3) 0.003(3) 0.003(3)
C7 0.062(5) 0.037(4) 0.058(5) -0.011(4) 0.005(4) 0.001(4)
C8 0.035(3) 0.020(3) 0.040(4) 0.002(3) 0.000(3) 0.003(2)
C9 0.039(4) 0.037(4) 0.051(4) -0.005(3) 0.002(3) 0.000(3)
C10 0.053(5) 0.072(6) 0.061(6) -0.007(5) -0.009(4) 0.025(5)
C11 0.043(4) 0.027(3) 0.040(4) -0.008(3) 0.001(3) -0.004(3)
C12 0.031(3) 0.038(4) 0.060(5) 0.002(3) -0.001(3) -0.001(3)
C13 0.032(3) 0.030(3) 0.044(4) 0.003(3) 0.003(3) -0.004(3)
C14 0.039(3) 0.026(3) 0.040(4) 0.003(3) 0.003(3) -0.004(3)
C15 0.036(3) 0.038(4) 0.036(4) 0.002(3) -0.006(3) 0.004(3)
C16 0.053(4) 0.035(4) 0.038(4) -0.008(3) 0.007(3) 0.005(3)
Br2 0.0513(5) 0.0780(7) 0.0868(8) -0.0205(6) 0.0099(5) -0.0047(5)
C21 0.108(9) 0.059(6) 0.064(7) 0.005(5) -0.015(6) -0.017(6)
O21 0.120(7) 0.065(5) 0.060(4) 0.014(4) 0.009(4) -0.003(4)
C22 0.141(13) 0.090(10) 0.089(10) -0.016(8) 0.022(9) -0.034(9)
O22 0.091(6) 0.059(5) 0.115(7) 0.008(5) 0.012(5) 0.000(4)
C23 0.065(7) 0.156(15) 0.063(7) -0.020(8) -0.007(6) 0.021(8)
O23 0.141(11) 0.189(14) 0.159(13) 0.064(11) 0.017(9) 0.022(11)

loop_
_atom_type_symbol
_atom_type_description
_atom_type_scat_dispersion_real
_atom_type_scat_dispersion_imag
_atom_type_scat_source
C C 0.0033 0.0016 'International Tables Vol C Tables 4.2.6.8 and 6.1.1.4'
H H 0.0000 0.0000 'International Tables Vol C Tables 4.2.6.8 and 6.1.1.4'
N N 0.0061 0.0033 'International Tables Vol C Tables 4.2.6.8 and 6.1.1.4'
P P 0.1023 0.0942 'International Tables Vol C Tables 4.2.6.8 and 6.1.1.4'
Br Br -0.2901 2.4595 'International Tables Vol C Tables 4.2.6.8 and 6.1.1.4'
Pt Pt -1.7033 8.3905 'International Tables Vol C Tables 4.2.6.8 and 6.1.1.4'
O O 0.0106 0.0060 'International Tables Vol C Tables 4.2.6.8 and 6.1.1.4'

loop_
_geom_angle_atom_site_label_1
_geom_angle_atom_site_label_2
_geom_angle_atom_site_label_3
_geom_angle
_geom_angle_site_symmetry_1
_geom_angle_site_symmetry_3
C1 Pt1 P1 92.03(18) . .
C1 Pt1 P2 177.54(18) . .
P1 Pt1 P2 85.90(6) . .
C1 Pt1 Br1 92.22(17) . .
P1 Pt1 Br1 175.70(5) . .
P2 Pt1 Br1 89.84(5) . .
C11 P1 C12 105.7(4) . .
C11 P1 C13 106.1(3) . .
C12 P1 C13 104.6(4) . .
C11 P1 Pt1 113.6(2) . .
C12 P1 Pt1 116.7(2) . .
C13 P1 Pt1 109.3(2) . .
C15 P2 C16 106.2(4) . .
C15 P2 C14 105.2(3) . .
C16 P2 C14 106.3(4) . .
C15 P2 Pt1 119.7(3) . .
C16 P2 Pt1 110.9(3) . .
C14 P2 Pt1 107.6(2) . .
N2 C1 N1 107.2(5) . .
N2 C1 Pt1 127.9(4) . .
N1 C1 Pt1 124.9(5) . .
C1 N1 C2 109.6(5) . .
C1 N1 C5 125.5(5) . .
C2 N1 C5 124.8(5) . .
C1 N2 C3 111.3(5) . .
C1 N2 C8 123.9(5) . .
C3 N2 C8 124.6(5) . .
N1 C2 C4 130.9(6) . 3_757
N1 C2 C3 106.3(5) . .
C4 C2 C3 122.7(6) 3_757 .
N2 C3 C4 130.6(5) . .
N2 C3 C2 105.6(5) . .
C4 C3 C2 123.8(5) . .
C2 C4 C3 113.5(6) 3_757 .
N1 C5 C6 111.8(5) . .
C5 C6 C7 110.2(6) . .
N2 C8 C9 111.8(5) . .
C8 C9 C10 111.6(7) . .
C14 C13 P1 109.9(4) . .
C13 C14 P2 108.3(4) . .

loop_
_geom_bond_atom_site_label_1
_geom_bond_atom_site_label_2
_geom_bond_distance
_geom_bond_site_symmetry_2
Pt1 C1 2.060(6) .
Pt1 P1 2.2246(16) .
Pt1 P2 2.2831(17) .
Pt1 Br1 2.4983(7) .
P1 C11 1.800(7) .
P1 C12 1.802(7) .
P1 C13 1.827(7) .
P2 C15 1.794(7) .
P2 C16 1.808(7) .
P2 C14 1.840(7) .
C1 N2 1.333(8) .
C1 N1 1.368(8) .
N1 C2 1.391(8) .
N1 C5 1.477(8) .
N2 C3 1.388(7) .
N2 C8 1.480(8) .
C2 C4 1.394(8) 3_757
C2 C3 1.408(9) .
C3 C4 1.394(9) .
C4 C2 1.394(8) 3_757
C5 C6 1.508(9) .
C6 C7 1.512(11) .
C8 C9 1.510(10) .
C9 C10 1.521(11) .
C13 C14 1.536(9) .
C21 O21 1.403(13) .
C22 O22 1.422(16) .
C23 O23 1.404(19) .
